data_7151667
loop_
_publ_author_name
'Crespo, Abel'
'Coelho, Alberto'
'Diz, Paula M.'
'Fern\'andez, Franco'
'Novoa de Armas, Hector'
'Sotelo, Eddy'

_publ_section_title
;
 Convergent assembly of structurally diverse quinazolines.
;
_journal_issue 2
_journal_name_full 'Organic &amp; biomolecular chemistry'
_journal_page_first 351
_journal_page_last 357
_journal_paper_doi 10.1039/C0OB00608D
_journal_volume 9
_journal_year 2011
_chemical_compound_source 'synthesis as described'
_chemical_formula_moiety 'C15 H10 Cl2 N2 O1'
_chemical_formula_sum 'C16 H10 Cl2 N2 O2'
_chemical_formula_weight 333.16
_chemical_name_common 2,5-dichloro-8-formyl-4(4-methoxyphenyl)quinazoline
_chemical_name_systematic
;
2,5-dichloro-8-formyl-4(4-methoxyphenyl)quinazoline
;
_space_group_IT_number 2
_symmetry_cell_setting triclinic
_symmetry_Int_Tables_number 2
_symmetry_space_group_name_Hall '-P 1'
_symmetry_space_group_name_H-M 'P -1'
_atom_sites_solution_hydrogens geom
_atom_sites_solution_primary direct
_atom_sites_solution_secondary difmap
_audit_creation_date 2007-02-13T14:27:46-00:00
_audit_creation_method 'WinGX routine CIF_UPDATE'
_cell_angle_alpha 84.628(5)
_cell_angle_beta 76.938(5)
_cell_angle_gamma 84.323(5)
_cell_formula_units_Z 2
_cell_length_a 7.753(5)
_cell_length_b 8.285(5)
_cell_length_c 11.930(5)
_cell_measurement_reflns_used 24
_cell_measurement_temperature 293(2)
_cell_measurement_theta_max 12.6245
_cell_measurement_theta_min 7.1545
_cell_measurement_wavelength 0.71073
_cell_volume 740.8(7)
_computing_cell_refinement Dif4
_computing_data_collection Dif4
_computing_data_reduction Dif4
_computing_molecular_graphics
;
Ortep-3 for Windows (Farrugia,
1997)
;
_computing_publication_material
;
WinGX publication routines (Farrugia,
1999)
;
_computing_structure_refinement 'SHELXL-97 (Sheldrick, 1997)'
_computing_structure_solution 'SHELXS-86 (Sheldrick, 1986)'
_diffrn_ambient_temperature 293(2)
_diffrn_measured_fraction_theta_full 1
_diffrn_measured_fraction_theta_max 1
_diffrn_radiation_monochromator graphite
_diffrn_radiation_probe x-ray
_diffrn_radiation_type MoK\a
_diffrn_radiation_wavelength 0.71069
_diffrn_reflns_av_R_equivalents 0.0152
_diffrn_reflns_av_unetI/netI 0.0489
_diffrn_reflns_limit_h_max 10
_diffrn_reflns_limit_h_min -2
_diffrn_reflns_limit_k_max 10
_diffrn_reflns_limit_k_min -10
_diffrn_reflns_limit_l_max 15
_diffrn_reflns_limit_l_min -15
_diffrn_reflns_number 4890
_diffrn_reflns_theta_full 27.5
_diffrn_reflns_theta_max 27.5
_diffrn_reflns_theta_min 1.76
_exptl_absorpt_coefficient_mu 0.446
_exptl_absorpt_correction_type none
_exptl_crystal_colour 'dark yellow'
_exptl_crystal_density_diffrn 1.494
_exptl_crystal_density_method 'not measured'
_exptl_crystal_description prism
_exptl_crystal_F_000 340
_exptl_crystal_size_max 0.68
_exptl_crystal_size_mid 0.46
_exptl_crystal_size_min 0.3
_refine_diff_density_max 0.304
_refine_diff_density_min -0.259
_refine_diff_density_rms 0.043
_refine_ls_extinction_method none
_refine_ls_goodness_of_fit_ref 0.994
_refine_ls_hydrogen_treatment mixed
_refine_ls_matrix_type full
_refine_ls_number_parameters 200
_refine_ls_number_reflns 3396
_refine_ls_number_restraints 0
_refine_ls_restrained_S_all 0.994
_refine_ls_R_factor_all 0.0899
_refine_ls_R_factor_gt 0.0442
_refine_ls_shift/su_max 0
_refine_ls_shift/su_mean 0
_refine_ls_structure_factor_coef Fsqd
_refine_ls_weighting_details
;
calc w=1/[\s^2^(Fo^2^)+(0.0529P)^2^+0.0000P] where
P=(Fo^2^+2Fc^2^)/3
;
_refine_ls_weighting_scheme calc
_refine_ls_wR_factor_gt 0.0985
_refine_ls_wR_factor_ref 0.107
_reflns_number_gt 2223
_reflns_number_total 3396
_reflns_threshold_expression >2sigma(I)
_cod_data_source_file C0OB00608D.TXT
_cod_data_source_block ifix4
_cod_database_code 7151667

loop_
_symmetry_equiv_pos_as_xyz
'x, y, z'
'-x, -y, -z'

loop_
_atom_site_label
_atom_site_type_symbol
_atom_site_fract_x
_atom_site_fract_y
_atom_site_fract_z
_atom_site_U_iso_or_equiv
_atom_site_adp_type
_atom_site_occupancy
_atom_site_symmetry_multiplicity
_atom_site_calc_flag
_atom_site_refinement_flags
_atom_site_disorder_assembly
_atom_site_disorder_group
Cl1 Cl 0.52975(8) -0.29605(7) 0.67543(5) 0.05681(19) Uani 1 1 d . . .
Cl2 Cl 1.03393(10) -0.01143(9) 0.15099(5) 0.0719(2) Uani 1 1 d . . .
N3 N 0.6744(2) -0.0370(2) 0.57479(13) 0.0399(4) Uani 1 1 d . . .
N4 N 0.6485(2) -0.24363(19) 0.45472(14) 0.0415(4) Uani 1 1 d . . .
O5 O 0.6983(3) -0.4083(2) -0.05615(13) 0.0696(5) Uani 1 1 d . . .
C6 C 0.8349(3) 0.1952(2) 0.49883(17) 0.0403(5) Uani 1 1 d . . .
O7 O 0.8565(3) 0.3745(2) 0.63674(15) 0.0726(5) Uani 1 1 d . . .
C8 C 0.8152(3) -0.0163(2) 0.36987(16) 0.0365(4) Uani 1 1 d . . .
C9 C 1.0029(3) 0.2086(3) 0.30175(18) 0.0473(5) Uani 1 1 d . . .
H9 H 1.0825 0.2615 0.243 0.059 Uiso 1 1 calc R . .
C10 C 0.7715(3) 0.0467(2) 0.48066(16) 0.0364(4) Uani 1 1 d . . .
C11 C 0.7316(3) -0.1601(2) 0.36066(16) 0.0388(5) Uani 1 1 d . . .
C12 C 0.7061(3) -0.3575(3) 0.04803(18) 0.0498(6) Uani 1 1 d . . .
C13 C 0.7233(3) -0.2254(2) 0.25093(16) 0.0402(5) Uani 1 1 d . . .
C14 C 0.6321(3) -0.1774(2) 0.55549(16) 0.0395(5) Uani 1 1 d . . .
C15 C 0.9398(3) 0.0673(3) 0.28286(16) 0.0431(5) Uani 1 1 d . . .
C16 C 0.9475(3) 0.2736(2) 0.40945(18) 0.0454(5) Uani 1 1 d . . .
H16 H 0.9879 0.3716 0.4206 0.057 Uiso 1 1 calc R . .
C17 C 0.6643(3) -0.1287(3) 0.16324(18) 0.0499(6) Uani 1 1 d . . .
H17 H 0.6312 -0.0189 0.1722 0.062 Uiso 1 1 calc R . .
C18 C 0.7663(3) -0.3891(2) 0.23665(18) 0.0476(5) Uani 1 1 d . . .
H18 H 0.8 -0.4561 0.2963 0.059 Uiso 1 1 calc R . .
C19 C 0.7604(3) -0.4558(3) 0.13538(19) 0.0518(6) Uani 1 1 d . . .
H19 H 0.7928 -0.5657 0.1265 0.065 Uiso 1 1 calc R . .
C20 C 0.6543(3) -0.1941(3) 0.06310(19) 0.0544(6) Uani 1 1 d . . .
H20 H 0.6129 -0.1288 0.0055 0.068 Uiso 1 1 calc R . .
C21 C 0.7846(3) 0.2647(3) 0.61337(19) 0.0531(6) Uani 1 1 d . . .
H21 H 0.6935 0.2212 0.6691 0.066 Uiso 1 1 calc R . .
C22 C 0.7439(4) -0.5765(4) -0.0746(2) 0.0789(9) Uani 1 1 d . . .
H22A H 0.8628 -0.6059 -0.065 0.118 Uiso 1 1 calc R . .
H22B H 0.7363 -0.5956 -0.1515 0.118 Uiso 1 1 calc R . .
H22C H 0.663 -0.6411 -0.0199 0.118 Uiso 1 1 calc R . .

loop_
_atom_site_aniso_label
_atom_site_aniso_U_11
_atom_site_aniso_U_22
_atom_site_aniso_U_33
_atom_site_aniso_U_23
_atom_site_aniso_U_13
_atom_site_aniso_U_12
Cl1 0.0637(4) 0.0545(3) 0.0454(3) 0.0096(2) 0.0004(3) -0.0132(3)
Cl2 0.0774(5) 0.0865(5) 0.0465(3) -0.0187(3) 0.0155(3) -0.0355(4)
N3 0.0403(10) 0.0415(9) 0.0380(8) -0.0030(7) -0.0082(7) -0.0044(8)
N4 0.0436(10) 0.0380(9) 0.0421(9) -0.0007(7) -0.0063(8) -0.0089(8)
O5 0.0812(14) 0.0872(13) 0.0441(8) -0.0216(8) -0.0083(9) -0.0214(11)
C6 0.0391(12) 0.0405(11) 0.0431(10) -0.0049(8) -0.0128(9) -0.0020(9)
O7 0.0919(15) 0.0651(11) 0.0674(11) -0.0268(9) -0.0147(10) -0.0246(10)
C8 0.0347(11) 0.0364(10) 0.0378(10) -0.0019(8) -0.0067(8) -0.0039(8)
C9 0.0478(13) 0.0469(12) 0.0477(12) 0.0046(9) -0.0098(10) -0.0147(10)
C10 0.0335(11) 0.0368(10) 0.0384(10) -0.0030(8) -0.0075(8) -0.0009(8)
C11 0.0370(11) 0.0366(10) 0.0411(10) -0.0033(8) -0.0051(9) -0.0027(9)
C12 0.0460(13) 0.0650(15) 0.0393(11) -0.0110(10) -0.0026(10) -0.0175(11)
C13 0.0416(12) 0.0399(11) 0.0389(10) -0.0056(8) -0.0041(9) -0.0110(9)
C14 0.0354(11) 0.0426(11) 0.0376(10) 0.0032(8) -0.0050(9) -0.0017(9)
C15 0.0445(13) 0.0473(12) 0.0362(10) -0.0018(8) -0.0044(9) -0.0090(10)
C16 0.0478(13) 0.0382(11) 0.0534(12) -0.0033(9) -0.0147(10) -0.0110(10)
C17 0.0609(15) 0.0415(12) 0.0476(12) -0.0030(9) -0.0119(11) -0.0062(11)
C18 0.0558(14) 0.0423(12) 0.0462(11) -0.0037(9) -0.0122(11) -0.0086(11)
C19 0.0566(15) 0.0436(12) 0.0544(13) -0.0143(10) -0.0043(11) -0.0086(11)
C20 0.0626(16) 0.0592(14) 0.0433(11) 0.0036(10) -0.0167(11) -0.0100(12)
C21 0.0577(15) 0.0506(13) 0.0527(13) -0.0158(10) -0.0097(11) -0.0064(12)
C22 0.0710(19) 0.100(2) 0.0702(17) -0.0499(16) -0.0032(15) -0.0181(17)

loop_
_atom_type_symbol
_atom_type_description
_atom_type_scat_dispersion_real
_atom_type_scat_dispersion_imag
_atom_type_scat_source
C C 0.0033 0.0016 'International Tables Vol C Tables 4.2.6.8 and 6.1.1.4'
H H 0 0 'International Tables Vol C Tables 4.2.6.8 and 6.1.1.4'
N N 0.0061 0.0033 'International Tables Vol C Tables 4.2.6.8 and 6.1.1.4'
O O 0.0106 0.006 'International Tables Vol C Tables 4.2.6.8 and 6.1.1.4'
Cl Cl 0.1484 0.1585 'International Tables Vol C Tables 4.2.6.8 and 6.1.1.4'

loop_
_geom_angle_atom_site_label_1
_geom_angle_atom_site_label_2
_geom_angle_atom_site_label_3
_geom_angle
_geom_angle_site_symmetry_1
_geom_angle_site_symmetry_3
_geom_angle_publ_flag
C14 N3 C10 115.08(16) . . ?
C11 N4 C14 116.53(17) . . ?
C12 O5 C22 117.8(2) . . ?
C16 C6 C10 119.12(18) . . ?
C16 C6 C21 119.65(19) . . ?
C10 C6 C21 121.22(18) . . ?
C10 C8 C15 116.54(17) . . ?
C10 C8 C11 115.49(17) . . ?
C15 C8 C11 127.93(17) . . ?
C15 C9 C16 120.02(19) . . ?
N3 C10 C6 117.53(17) . . ?
N3 C10 C8 121.46(18) . . ?
C6 C10 C8 120.93(17) . . ?
N4 C11 C8 120.62(17) . . ?
N4 C11 C13 114.38(17) . . ?
C8 C11 C13 124.97(17) . . ?
O5 C12 C19 124.6(2) . . ?
O5 C12 C20 115.5(2) . . ?
C19 C12 C20 119.9(2) . . ?
C18 C13 C17 118.41(19) . . ?
C18 C13 C11 119.44(19) . . ?
C17 C13 C11 122.07(19) . . ?
N3 C14 N4 129.36(17) . . ?
N3 C14 Cl1 116.35(15) . . ?
N4 C14 Cl1 114.22(15) . . ?
C9 C15 C8 121.85(18) . . ?
C9 C15 Cl2 115.75(16) . . ?
C8 C15 Cl2 122.21(16) . . ?
C6 C16 C9 121.21(19) . . ?
C20 C17 C13 120.6(2) . . ?
C13 C18 C19 121.5(2) . . ?
C12 C19 C18 119.3(2) . . ?
C17 C20 C12 120.1(2) . . ?
O7 C21 C6 122.7(2) . . ?

loop_
_geom_bond_atom_site_label_1
_geom_bond_atom_site_label_2
_geom_bond_distance
_geom_bond_site_symmetry_2
_geom_bond_publ_flag
Cl1 C14 1.738(2) . ?
Cl2 C15 1.736(2) . ?
N3 C14 1.294(3) . ?
N3 C10 1.373(2) . ?
N4 C11 1.330(2) . ?
N4 C14 1.343(3) . ?
O5 C12 1.365(3) . ?
O5 C22 1.428(3) . ?
C6 C16 1.372(3) . ?
C6 C10 1.421(3) . ?
C6 C21 1.488(3) . ?
O7 C21 1.197(3) . ?
C8 C10 1.423(3) . ?
C8 C15 1.427(3) . ?
C8 C11 1.436(3) . ?
C9 C15 1.368(3) . ?
C9 C16 1.400(3) . ?
C11 C13 1.479(3) . ?
C12 C19 1.378(3) . ?
C12 C20 1.389(3) . ?
C13 C18 1.381(3) . ?
C13 C17 1.390(3) . ?
C17 C20 1.377(3) . ?
C18 C19 1.386(3) . ?

loop_
_cod_related_entry_id
_cod_related_entry_database
_cod_related_entry_code
1 ChemSpider 29434852
